data_4504999
loop_
_publ_author_name
'Biradha, Kumar'
'Mahata, Goutam'

_publ_section_title
;
 Enclathration of Aromatic Molecules by the
 O&#x2212;H&#x00B7;&#x00B7;&#x00B7;N Supramolecular Adducts of
 Racemic-bis-\b-naphthol and 4,4&#x2018;-Bipyridine
;
_journal_issue 1
_journal_name_full 'Crystal Growth &amp; Design'
_journal_page_first 61
_journal_paper_doi 10.1021/cg049761u
_journal_volume 5
_journal_year 2005
_chemical_formula_sum 'C36 H27 N2 O2'
_chemical_formula_weight 519.60
_chemical_name_systematic
; 
 ? 
;
_space_group_IT_number 14
_symmetry_cell_setting monoclinic
_symmetry_space_group_name_Hall '-P 2ybc'
_symmetry_space_group_name_H-M 'P 1 21/c 1'
_atom_sites_solution_hydrogens geom
_atom_sites_solution_primary direct
_atom_sites_solution_secondary difmap
_audit_creation_method SHELXL-97
_cell_angle_alpha 90.00
_cell_angle_beta 93.33(3)
_cell_angle_gamma 90.00
_cell_formula_units_Z 4
_cell_length_a 16.218(3)
_cell_length_b 9.5360(19)
_cell_length_c 17.675(4)
_cell_measurement_reflns_used 25
_cell_measurement_temperature 293(2)
_cell_measurement_theta_max 15
_cell_measurement_theta_min 7
_cell_volume 2728.9(10)
_computing_cell_refinement CAD4
_computing_data_collection CAD4
_computing_data_reduction MACH3
_computing_structure_refinement 'SHELXL-97 (Sheldrick, 1997)'
_computing_structure_solution 'SHELXS-97 (Sheldrick, 1990)'
_diffrn_ambient_temperature 293(2)
_diffrn_measured_fraction_theta_full 1.000
_diffrn_measured_fraction_theta_max 1.000
_diffrn_measurement_device_type CAD4-MACH3
_diffrn_measurement_method /w-scan
_diffrn_radiation_monochromator graphite
_diffrn_radiation_source 'fine-focus sealed tube'
_diffrn_radiation_type MoK\a
_diffrn_radiation_wavelength 0.71073
_diffrn_reflns_av_R_equivalents 0.0254
_diffrn_reflns_av_sigmaI/netI 0.0542
_diffrn_reflns_limit_h_max 19
_diffrn_reflns_limit_h_min 0
_diffrn_reflns_limit_k_max 11
_diffrn_reflns_limit_k_min 0
_diffrn_reflns_limit_l_max 20
_diffrn_reflns_limit_l_min -20
_diffrn_reflns_number 4976
_diffrn_reflns_theta_full 24.97
_diffrn_reflns_theta_max 24.97
_diffrn_reflns_theta_min 1.26
_diffrn_standards_decay_% 0
_diffrn_standards_interval_time 60
_diffrn_standards_number 3
_exptl_absorpt_coefficient_mu 0.078
_exptl_absorpt_correction_type none
_exptl_crystal_colour Dirty-white
_exptl_crystal_density_diffrn 1.265
_exptl_crystal_density_method 'not measured'
_exptl_crystal_description 'hexagonal flakes'
_exptl_crystal_F_000 1092
_exptl_crystal_size_max 0.20
_exptl_crystal_size_mid 0.20
_exptl_crystal_size_min 0.10
_refine_diff_density_max 0.214
_refine_diff_density_min -0.240
_refine_diff_density_rms 0.053
_refine_ls_extinction_coef 0.0036(7)
_refine_ls_extinction_expression Fc^*^=kFc[1+0.001xFc^2^\l^3^/sin(2\q)]^-1/4^
_refine_ls_extinction_method SHELXL
_refine_ls_goodness_of_fit_ref 1.076
_refine_ls_hydrogen_treatment mixed
_refine_ls_matrix_type full
_refine_ls_number_parameters 370
_refine_ls_number_reflns 4796
_refine_ls_number_restraints 0
_refine_ls_restrained_S_all 1.076
_refine_ls_R_factor_all 0.1267
_refine_ls_R_factor_gt 0.0575
_refine_ls_shift/su_max 0.002
_refine_ls_shift/su_mean 0.000
_refine_ls_structure_factor_coef Fsqd
_refine_ls_weighting_details 'calc w=1/[\s^2^(Fo^2^)+(0.0542P)^2^+2.0310P] where P=(Fo^2^+2Fc^2^)/3'
_refine_ls_weighting_scheme calc
_refine_ls_wR_factor_gt 0.1283
_refine_ls_wR_factor_ref 0.1862
_reflns_number_gt 2681
_reflns_number_total 4796
_reflns_threshold_expression >2sigma(I)
_cod_data_source_file cg049761usi20040712_065649.cif
_cod_data_source_block 2
_cod_depositor_comments
;
The following automatic conversions were performed:

'_symmetry_cell_setting' value 'Monoclinic' changed to 'monoclinic'
according to /home/saulius/struct/CIF-dictionaries/cif_core.dic
dictionary named 'cif_core.dic' version 2.4.1 from
2010-06-29.

'_exptl_absorpt_correction_type' value 'None' changed to
'none' according to
/home/saulius/struct/CIF-dictionaries/cif_core.dic dictionary named
'cif_core.dic' version 2.4.1 from 2010-06-29.

Automatic conversion script
Id: cif_fix_values 1715 2011-07-08 13:25:40Z adriana 
;
_cod_original_cell_volume 2728.9(9)
_cod_original_sg_symbol_H-M P2(1)/c
_cod_database_code 4504999

loop_
_symmetry_equiv_pos_as_xyz
'x, y, z'
'-x, y+1/2, -z+1/2'
'-x, -y, -z'
'x, -y-1/2, z-1/2'

loop_
_atom_site_label
_atom_site_type_symbol
_atom_site_fract_x
_atom_site_fract_y
_atom_site_fract_z
_atom_site_U_iso_or_equiv
_atom_site_adp_type
_atom_site_occupancy
_atom_site_symmetry_multiplicity
_atom_site_calc_flag
_atom_site_refinement_flags
O21 O 0.77207(16) 0.9256(3) 0.20368(14) 0.0629(7) Uani 1 1 d .
H21O H 0.766(3) 0.887(5) 0.248(2) 0.100(16) Uiso 1 1 d .
O31 O 0.61456(15) 1.1611(3) 0.24229(12) 0.0694(8) Uani 1 1 d .
H31O H 0.560(3) 1.164(6) 0.257(3) 0.15(2) Uiso 1 1 d .
N11 N 0.53468(18) 0.6580(4) 0.19224(17) 0.0675(8) Uani 1 1 d .
N10 N 0.7390(2) 0.6592(3) -0.15189(17) 0.0732(9) Uani 1 1 d .
C10 C 0.7210(3) 0.5411(4) -0.1166(2) 0.0884(14) Uani 1 1 d .
H10 H 0.7328 0.4564 -0.1397 0.106 Uiso 1 1 calc R
C11 C 0.6858(3) 0.5374(4) -0.0477(2) 0.0776(12) Uani 1 1 d .
H11 H 0.6764 0.4514 -0.0249 0.093 Uiso 1 1 calc R
C12 C 0.66469(19) 0.6585(3) -0.01239(17) 0.0496(8) Uani 1 1 d .
C13 C 0.6838(2) 0.7817(4) -0.0487(2) 0.0672(10) Uani 1 1 d .
H13 H 0.6721 0.8676 -0.0268 0.081 Uiso 1 1 calc R
C14 C 0.7202(3) 0.7775(4) -0.1175(2) 0.0745(11) Uani 1 1 d .
H14 H 0.7322 0.8620 -0.1408 0.089 Uiso 1 1 calc R
C15 C 0.5313(2) 0.5493(4) 0.1445(2) 0.0684(10) Uani 1 1 d .
H15 H 0.4989 0.4727 0.1562 0.082 Uiso 1 1 calc R
C16 C 0.5735(2) 0.5444(4) 0.07901(19) 0.0586(9) Uani 1 1 d .
H16 H 0.5692 0.4659 0.0478 0.070 Uiso 1 1 calc R
C17 C 0.62213(18) 0.6571(3) 0.05993(17) 0.0474(7) Uani 1 1 d .
C18 C 0.6270(2) 0.7681(4) 0.11022(18) 0.0554(8) Uani 1 1 d .
H18 H 0.6596 0.8455 0.1004 0.066 Uiso 1 1 calc R
C19 C 0.5837(2) 0.7642(4) 0.17488(19) 0.0630(9) Uani 1 1 d .
H19 H 0.5889 0.8396 0.2082 0.076 Uiso 1 1 calc R
C20 C 0.77134(17) 1.1728(3) 0.18710(15) 0.0413(7) Uani 1 1 d .
C21 C 0.80683(18) 1.0547(3) 0.21952(16) 0.0468(7) Uani 1 1 d .
C22 C 0.87782(19) 1.0623(4) 0.26945(17) 0.0557(9) Uani 1 1 d .
H22 H 0.9012 0.9809 0.2903 0.067 Uiso 1 1 calc R
C23 C 0.91182(19) 1.1899(4) 0.28694(18) 0.0576(9) Uani 1 1 d .
H23 H 0.9586 1.1945 0.3199 0.069 Uiso 1 1 calc R
C24 C 0.9102(2) 1.4484(4) 0.27538(19) 0.0623(10) Uani 1 1 d .
H24 H 0.9573 1.4548 0.3079 0.075 Uiso 1 1 calc R
C25 C 0.8744(2) 1.5683(4) 0.2475(2) 0.0689(10) Uani 1 1 d .
H25 H 0.8964 1.6552 0.2615 0.083 Uiso 1 1 calc R
C26 C 0.8047(2) 1.5597(4) 0.1980(2) 0.0642(9) Uani 1 1 d .
H26 H 0.7803 1.6416 0.1788 0.077 Uiso 1 1 calc R
C27 C 0.7716(2) 1.4330(3) 0.17713(18) 0.0522(8) Uani 1 1 d .
H27 H 0.7251 1.4299 0.1437 0.063 Uiso 1 1 calc R
C28 C 0.80656(17) 1.3061(3) 0.20543(15) 0.0440(7) Uani 1 1 d .
C29 C 0.87787(18) 1.3148(4) 0.25637(16) 0.0482(8) Uani 1 1 d .
C30 C 0.69476(17) 1.1632(3) 0.13586(15) 0.0410(7) Uani 1 1 d .
C31 C 0.61862(18) 1.1583(3) 0.16581(16) 0.0465(7) Uani 1 1 d .
C32 C 0.54556(19) 1.1508(4) 0.11855(18) 0.0553(8) Uani 1 1 d .
H32 H 0.4946 1.1470 0.1400 0.066 Uiso 1 1 calc R
C33 C 0.5493(2) 1.1493(3) 0.04166(18) 0.0556(9) Uani 1 1 d .
H33 H 0.5008 1.1442 0.0111 0.067 Uiso 1 1 calc R
C34 C 0.6321(3) 1.1549(4) -0.07225(18) 0.0624(10) Uani 1 1 d .
H34 H 0.5841 1.1493 -0.1036 0.075 Uiso 1 1 calc R
C35 C 0.7067(3) 1.1625(4) -0.10352(18) 0.0685(11) Uani 1 1 d .
H35 H 0.7096 1.1640 -0.1559 0.082 Uiso 1 1 calc R
C36 C 0.7786(2) 1.1678(4) -0.05661(18) 0.0660(10) Uani 1 1 d .
H36 H 0.8294 1.1727 -0.0782 0.079 Uiso 1 1 calc R
C37 C 0.7761(2) 1.1661(4) 0.02056(17) 0.0564(9) Uani 1 1 d .
H37 H 0.8251 1.1685 0.0506 0.068 Uiso 1 1 calc R
C38 C 0.69943(18) 1.1607(3) 0.05537(15) 0.0427(7) Uani 1 1 d .
C39 C 0.6263(2) 1.1552(3) 0.00796(16) 0.0473(7) Uani 1 1 d .
C100 C 1.0939(4) 0.2788(7) 0.4783(4) 0.126(2) Uani 1 1 d .
H100 H 1.1319 0.3216 0.4484 0.151 Uiso 1 1 calc R
C101 C 1.0698(3) 0.1400(6) 0.4651(3) 0.1068(17) Uani 1 1 d .
H101 H 1.0930 0.0906 0.4263 0.128 Uiso 1 1 calc R
C102 C 1.0129(2) 0.0736(4) 0.5073(2) 0.0663(10) Uani 1 1 d .
C103 C 0.9819(3) 0.1518(5) 0.5652(3) 0.0897(14) Uani 1 1 d .
H103 H 0.9439 0.1104 0.5957 0.108 Uiso 1 1 calc R
C104 C 1.0049(3) 0.2872(6) 0.5791(3) 0.1145(19) Uani 1 1 d .
H104 H 0.9824 0.3363 0.6184 0.137 Uiso 1 1 calc R
C105 C 1.0606(3) 0.3508(6) 0.5361(4) 0.1150(18) Uani 1 1 d .
H105 H 1.0760 0.4432 0.5459 0.138 Uiso 1 1 calc R

loop_
_atom_site_aniso_label
_atom_site_aniso_U_11
_atom_site_aniso_U_22
_atom_site_aniso_U_33
_atom_site_aniso_U_23
_atom_site_aniso_U_13
_atom_site_aniso_U_12
O21 0.0797(17) 0.0539(15) 0.0546(15) 0.0035(12) -0.0007(12) -0.0078(13)
O31 0.0551(15) 0.112(2) 0.0423(13) -0.0037(13) 0.0105(11) -0.0094(15)
N11 0.0593(18) 0.082(2) 0.0624(18) -0.0034(17) 0.0163(14) 0.0054(17)
N10 0.104(2) 0.0532(19) 0.0653(19) -0.0043(15) 0.0299(17) -0.0002(18)
C10 0.145(4) 0.048(2) 0.078(3) -0.013(2) 0.054(3) -0.004(2)
C11 0.120(3) 0.048(2) 0.068(2) -0.0008(18) 0.040(2) 0.000(2)
C12 0.0537(18) 0.0454(18) 0.0502(17) -0.0055(15) 0.0079(14) 0.0008(15)
C13 0.089(3) 0.044(2) 0.072(2) -0.0027(17) 0.030(2) 0.0010(19)
C14 0.102(3) 0.049(2) 0.077(3) -0.0018(19) 0.037(2) -0.002(2)
C15 0.062(2) 0.072(3) 0.073(2) 0.004(2) 0.0172(19) -0.007(2)
C16 0.058(2) 0.055(2) 0.064(2) -0.0003(17) 0.0135(17) -0.0041(17)
C17 0.0457(16) 0.0488(19) 0.0474(17) -0.0001(14) 0.0003(13) 0.0050(15)
C18 0.0539(19) 0.058(2) 0.0550(19) -0.0065(16) 0.0075(15) -0.0052(16)
C19 0.063(2) 0.073(2) 0.053(2) -0.0159(18) 0.0062(17) 0.003(2)
C20 0.0401(15) 0.0486(18) 0.0357(14) 0.0006(13) 0.0053(12) -0.0004(14)
C21 0.0486(17) 0.0510(19) 0.0411(16) 0.0034(14) 0.0057(13) -0.0024(15)
C22 0.0508(19) 0.064(2) 0.0514(19) 0.0091(17) -0.0015(15) 0.0068(17)
C23 0.0415(17) 0.076(3) 0.0545(19) 0.0019(18) -0.0040(14) -0.0003(18)
C24 0.0474(19) 0.079(3) 0.061(2) -0.015(2) 0.0021(16) -0.0130(19)
C25 0.066(2) 0.058(2) 0.083(3) -0.019(2) 0.005(2) -0.013(2)
C26 0.063(2) 0.058(2) 0.073(2) -0.0055(19) 0.0079(18) -0.0008(18)
C27 0.0494(18) 0.051(2) 0.0564(19) -0.0002(16) 0.0018(14) -0.0036(16)
C28 0.0370(15) 0.058(2) 0.0381(15) -0.0026(14) 0.0088(12) -0.0014(14)
C29 0.0421(16) 0.060(2) 0.0430(16) -0.0026(15) 0.0045(13) -0.0040(15)
C30 0.0429(15) 0.0453(17) 0.0346(14) 0.0005(13) 0.0025(12) -0.0006(14)
C31 0.0467(17) 0.0541(19) 0.0389(15) 0.0006(14) 0.0042(13) -0.0048(15)
C32 0.0454(18) 0.060(2) 0.060(2) -0.0033(17) 0.0019(15) -0.0065(16)
C33 0.0519(19) 0.053(2) 0.060(2) -0.0068(16) -0.0129(15) -0.0061(16)
C34 0.093(3) 0.053(2) 0.0391(17) -0.0018(15) -0.0119(18) 0.004(2)
C35 0.109(3) 0.063(2) 0.0334(17) 0.0030(16) 0.0074(19) 0.013(2)
C36 0.086(3) 0.070(2) 0.0437(18) 0.0050(17) 0.0190(18) 0.013(2)
C37 0.062(2) 0.063(2) 0.0454(18) 0.0037(16) 0.0103(15) 0.0078(17)
C38 0.0538(17) 0.0376(16) 0.0367(15) 0.0004(13) 0.0024(13) -0.0014(14)
C39 0.0609(19) 0.0355(16) 0.0445(16) -0.0026(13) -0.0059(14) -0.0015(15)
C100 0.117(4) 0.131(5) 0.134(5) -0.011(4) 0.038(4) -0.039(4)
C101 0.112(4) 0.111(4) 0.101(4) -0.025(3) 0.033(3) -0.015(3)
C102 0.054(2) 0.086(3) 0.059(2) -0.011(2) -0.0010(17) 0.001(2)
C103 0.075(3) 0.103(4) 0.093(3) -0.035(3) 0.020(2) -0.005(3)
C104 0.093(4) 0.109(4) 0.143(5) -0.057(4) 0.022(3) -0.007(3)
C105 0.096(4) 0.104(4) 0.144(5) -0.034(4) -0.009(4) -0.007(3)

loop_
_atom_type_symbol
_atom_type_description
_atom_type_scat_dispersion_real
_atom_type_scat_dispersion_imag
_atom_type_scat_source
C C 0.0033 0.0016 'International Tables Vol C Tables 4.2.6.8 and 6.1.1.4'
H H 0.0000 0.0000 'International Tables Vol C Tables 4.2.6.8 and 6.1.1.4'
N N 0.0061 0.0033 'International Tables Vol C Tables 4.2.6.8 and 6.1.1.4'
O O 0.0106 0.0060 'International Tables Vol C Tables 4.2.6.8 and 6.1.1.4'

loop_
_geom_angle_atom_site_label_1
_geom_angle_atom_site_label_2
_geom_angle_atom_site_label_3
_geom_angle
_geom_angle_site_symmetry_3
C19 N11 C15 116.6(3) .
C14 N10 C10 116.4(3) .
N10 C10 C11 123.5(3) .
C12 C11 C10 120.7(3) .
C11 C12 C13 115.9(3) .
C11 C12 C17 121.8(3) .
C13 C12 C17 122.3(3) .
C14 C13 C12 120.2(3) .
N10 C14 C13 123.3(3) .
N11 C15 C16 123.5(4) .
C15 C16 C17 119.7(3) .
C18 C17 C16 116.7(3) .
C18 C17 C12 122.3(3) .
C16 C17 C12 121.0(3) .
C19 C18 C17 120.1(3) .
N11 C19 C18 123.4(3) .
C21 C20 C28 118.9(3) .
C21 C20 C30 121.0(3) .
C28 C20 C30 120.0(3) .
C20 C21 O21 119.4(3) .
C20 C21 C22 121.7(3) .
O21 C21 C22 118.9(3) .
C23 C22 C21 119.4(3) .
C22 C23 C29 121.6(3) .
C25 C24 C29 121.8(3) .
C24 C25 C26 119.5(4) .
C27 C26 C25 121.0(4) .
C26 C27 C28 121.2(3) .
C27 C28 C20 122.4(3) .
C27 C28 C29 117.9(3) .
C20 C28 C29 119.7(3) .
C23 C29 C24 122.8(3) .
C23 C29 C28 118.6(3) .
C24 C29 C28 118.6(3) .
C31 C30 C38 119.0(3) .
C31 C30 C20 120.1(2) .
C38 C30 C20 120.9(2) .
O31 C31 C30 118.7(3) .
O31 C31 C32 120.2(3) .
C30 C31 C32 121.1(3) .
C33 C32 C31 120.4(3) .
C32 C33 C39 120.7(3) .
C35 C34 C39 121.0(3) .
C34 C35 C36 119.6(3) .
C37 C36 C35 121.4(3) .
C36 C37 C38 120.7(3) .
C39 C38 C37 118.0(3) .
C39 C38 C30 120.0(3) .
C37 C38 C30 121.9(3) .
C38 C39 C33 118.8(3) .
C38 C39 C34 119.3(3) .
C33 C39 C34 121.9(3) .
C105 C100 C101 118.8(5) .
C102 C101 C100 122.4(5) .
C101 C102 C103 115.9(4) .
C101 C102 C102 122.1(5) 3_756
C103 C102 C102 121.9(5) 3_756
C104 C103 C102 122.4(5) .
C105 C104 C103 120.5(5) .
C104 C105 C100 119.9(6) .

loop_
_geom_bond_atom_site_label_1
_geom_bond_atom_site_label_2
_geom_bond_distance
_geom_bond_site_symmetry_2
O21 C21 1.376(4) .
O31 C31 1.357(3) .
N11 C19 1.334(5) .
N11 C15 1.336(5) .
N10 C14 1.326(4) .
N10 C10 1.328(5) .
C10 C11 1.374(5) .
C11 C12 1.366(4) .
C12 C13 1.383(4) .
C12 C17 1.487(4) .
C13 C14 1.382(5) .
C15 C16 1.379(5) .
C16 C17 1.387(4) .
C17 C18 1.381(4) .
C18 C19 1.376(4) .
C20 C21 1.374(4) .
C20 C28 1.424(4) .
C20 C30 1.497(4) .
C21 C22 1.411(4) .
C22 C23 1.364(5) .
C23 C29 1.407(5) .
C24 C25 1.361(5) .
C24 C29 1.411(5) .
C25 C26 1.392(5) .
C26 C27 1.365(5) .
C27 C28 1.415(4) .
C28 C29 1.426(4) .
C30 C31 1.372(4) .
C30 C38 1.429(4) .
C31 C32 1.411(4) .
C32 C33 1.364(4) .
C33 C39 1.416(4) .
C34 C35 1.361(5) .
C34 C39 1.426(4) .
C35 C36 1.392(5) .
C36 C37 1.367(4) .
C37 C38 1.419(4) .
C38 C39 1.413(4) .
C100 C105 1.368(7) .
C100 C101 1.396(7) .
C101 C102 1.375(6) .
C102 C103 1.383(5) .
C102 C102 1.483(8) 3_756
C103 C104 1.363(7) .
C104 C105 1.356(7) .
